data_2014344
loop_
_publ_author_name
'Mustafa Serkan Soylu'
'Mehtap Ya\(gan'
'Nezihe \,Cal\?i\;skan'
'Bekir Bat\?i'
'Orhan B\"uy\"ukg\"ung\"or'

_publ_section_title
;
 Ammonium <i>O</i>,<i>O</i>-dicyclohexyl phosphorodithioate
;
_journal_coeditor_code GD3002
_journal_issue 3
_journal_name_full 'Acta Crystallographica Section C'
_journal_page_first o145
_journal_page_last o147
_journal_paper_doi 10.1107/S0108270106003969
_journal_volume 62
_journal_year 2006
_chemical_formula_iupac 'N1 H4 + , C12 H22 O2 P S2 -'
_chemical_formula_moiety 'H4 N1 + , C12 H22 O2 P S2 -'
_chemical_formula_sum 'C12 H26 N O2 P S2'
_chemical_formula_weight 311.43
_chemical_name_systematic
;
Ammonium O,O-dicyclohexyl phosphorodithioate
;
_space_group_IT_number 14
_symmetry_cell_setting monoclinic
_symmetry_space_group_name_Hall '-P 2ybc'
_symmetry_space_group_name_H-M 'P 1 21/c 1'
_atom_sites_solution_hydrogens geom
_atom_sites_solution_primary direct
_atom_sites_solution_secondary difmap
_audit_creation_method SHELXL97
_cell_angle_alpha 90.00
_cell_angle_beta 107.123(5)
_cell_angle_gamma 90.00
_cell_formula_units_Z 4
_cell_length_a 15.0755(11)
_cell_length_b 10.6965(5)
_cell_length_c 10.5305(7)
_cell_measurement_reflns_used 18994
_cell_measurement_temperature 293(2)
_cell_measurement_theta_max 27.56
_cell_measurement_theta_min 1.90
_cell_volume 1622.83(18)
_computing_cell_refinement 'X-AREA (Stoe & Cie, 2002)'
_computing_data_collection 'X-AREA (Stoe & Cie, 2002)'
_computing_data_reduction 'X-RED32 (Stoe & Cie, 2002)'
_computing_molecular_graphics 'ORTEP-3 for Windows (Farrugia, 1997) and DIAMOND (Brandenburg, 2005)'
_computing_publication_material 'WinGx (Farrugia, 1999)'
_computing_structure_refinement 'SHELXL97 (Sheldrick, 1997)'
_computing_structure_solution 'SHELXS86 (Sheldrick, 1990)'
_diffrn_ambient_temperature 293(2)
_diffrn_detector_area_resol_mean 6.67
_diffrn_measured_fraction_theta_full 0.994
_diffrn_measured_fraction_theta_max 0.994
_diffrn_measurement_device_type 'Stoe IPDS 2'
_diffrn_measurement_method \w
_diffrn_radiation_monochromator graphite
_diffrn_radiation_source 'fine-focus sealed tube'
_diffrn_radiation_type MoK\a
_diffrn_radiation_wavelength 0.71073
_diffrn_reflns_av_R_equivalents 0.0381
_diffrn_reflns_av_sigmaI/netI 0.0234
_diffrn_reflns_limit_h_max 19
_diffrn_reflns_limit_h_min -19
_diffrn_reflns_limit_k_max 13
_diffrn_reflns_limit_k_min -13
_diffrn_reflns_limit_l_max 13
_diffrn_reflns_limit_l_min -13
_diffrn_reflns_number 18994
_diffrn_reflns_theta_full 27.55
_diffrn_reflns_theta_max 27.55
_diffrn_reflns_theta_min 2.37
_diffrn_standards_decay_% 0
_diffrn_standards_interval_count 0
_diffrn_standards_number 0
_exptl_absorpt_coefficient_mu 0.422
_exptl_absorpt_correction_T_max 0.9343
_exptl_absorpt_correction_T_min 0.8323
_exptl_absorpt_correction_type integration
_exptl_absorpt_process_details '(X-RED32; Stoe & Cie, 2002)'
_exptl_crystal_colour colourless
_exptl_crystal_density_diffrn 1.275
_exptl_crystal_density_method 'not measured'
_exptl_crystal_description shapeless
_exptl_crystal_F_000 672
_exptl_crystal_size_max 0.570
_exptl_crystal_size_mid 0.373
_exptl_crystal_size_min 0.170
_refine_diff_density_max 0.218
_refine_diff_density_min -0.325
_refine_ls_extinction_method none
_refine_ls_goodness_of_fit_ref 1.068
_refine_ls_hydrogen_treatment mixed
_refine_ls_matrix_type full
_refine_ls_number_parameters 179
_refine_ls_number_reflns 3723
_refine_ls_number_restraints 0
_refine_ls_restrained_S_all 1.068
_refine_ls_R_factor_all 0.0520
_refine_ls_R_factor_gt 0.0387
_refine_ls_shift/su_max 0.000
_refine_ls_shift/su_mean 0.000
_refine_ls_structure_factor_coef Fsqd
_refine_ls_weighting_details 'calc w = 1/[\s^2^(Fo^2^)+(0.0576P)^2^+0.213P] where P=(Fo^2^+2Fc^2^)/3'
_refine_ls_weighting_scheme calc
_refine_ls_wR_factor_gt 0.1009
_refine_ls_wR_factor_ref 0.1063
_reflns_number_gt 2862
_reflns_number_total 3723
_reflns_threshold_expression I>2\s(I)
_cod_data_source_file gd3002.cif
_cod_data_source_block I
_cod_original_sg_symbol_H-M 'P 21/c'
_cod_database_code 2014344

loop_
_symmetry_equiv_pos_as_xyz
'x, y, z'
'-x, y+1/2, -z+1/2'
'-x, -y, -z'
'x, -y-1/2, z-1/2'

loop_
_atom_site_type_symbol
_atom_site_label
_atom_site_fract_x
_atom_site_fract_y
_atom_site_fract_z
_atom_site_U_iso_or_equiv
_atom_site_adp_type
_atom_site_calc_flag
_atom_site_refinement_flags
_atom_site_occupancy
_atom_site_disorder_assembly
_atom_site_disorder_group
C C1 0.19349(13) 0.08614(17) 0.02949(17) 0.0461(4) Uani d . 1 . .
H H1 0.2422 0.1194 -0.0054 0.055 Uiso calc R 1 . .
C C2 0.13353(18) -0.0026(2) -0.0695(2) 0.0634(6) Uani d . 1 . .
H H2A 0.0893 -0.0417 -0.0312 0.076 Uiso calc R 1 . .
H H2B 0.1719 -0.0679 -0.0897 0.076 Uiso calc R 1 . .
C C3 0.0812(2) 0.0649(3) -0.1978(2) 0.0772(7) Uani d . 1 . .
H H3A 0.1251 0.0930 -0.2429 0.093 Uiso calc R 1 . .
H H3B 0.0387 0.0068 -0.2561 0.093 Uiso calc R 1 . .
C C4 0.02762(16) 0.1750(2) -0.1716(2) 0.0695(6) Uani d . 1 . .
H H4A 0.0013 0.2204 -0.2539 0.083 Uiso calc R 1 . .
H H4B -0.0232 0.1456 -0.1405 0.083 Uiso calc R 1 . .
C C5 0.0872(2) 0.2612(2) -0.0707(3) 0.0823(7) Uani d . 1 . .
H H5A 0.0491 0.3275 -0.0515 0.099 Uiso calc R 1 . .
H H5B 0.1331 0.2993 -0.1065 0.099 Uiso calc R 1 . .
C C6 0.13629(18) 0.1924(2) 0.0575(2) 0.0717(6) Uani d . 1 . .
H H6A 0.1762 0.2500 0.1199 0.086 Uiso calc R 1 . .
H H6B 0.0907 0.1600 0.0975 0.086 Uiso calc R 1 . .
C C7 0.29386(13) -0.04311(17) 0.44176(17) 0.0456(4) Uani d . 1 . .
H H7 0.2674 0.0413 0.4298 0.055 Uiso calc R 1 . .
C C8 0.21714(19) -0.1375(3) 0.4107(2) 0.0763(7) Uani d . 1 . .
H H8A 0.2431 -0.2208 0.4139 0.092 Uiso calc R 1 . .
H H8B 0.1764 -0.1234 0.3216 0.092 Uiso calc R 1 . .
C C9 0.1616(2) -0.1282(3) 0.5099(3) 0.0832(8) Uani d . 1 . .
H H9A 0.1311 -0.0475 0.5011 0.100 Uiso calc R 1 . .
H H9B 0.1141 -0.1924 0.4908 0.100 Uiso calc R 1 . .
C C10 0.2226(2) -0.1437(2) 0.6475(3) 0.0820(8) Uani d . 1 . .
H H10A 0.2491 -0.2270 0.6583 0.098 Uiso calc R 1 . .
H H10B 0.1862 -0.1344 0.7091 0.098 Uiso calc R 1 . .
C C11 0.2999(2) -0.0476(3) 0.6792(2) 0.0822(8) Uani d . 1 . .
H H11A 0.3402 -0.0611 0.7687 0.099 Uiso calc R 1 . .
H H11B 0.2736 0.0356 0.6751 0.099 Uiso calc R 1 . .
C C12 0.35679(18) -0.0570(3) 0.5804(2) 0.0732(6) Uani d . 1 . .
H H12A 0.4037 0.0081 0.5987 0.088 Uiso calc R 1 . .
H H12B 0.3880 -0.1373 0.5900 0.088 Uiso calc R 1 . .
N N1 0.50436(17) 0.2441(2) 0.0963(2) 0.0630(5) Uani d . 1 . .
H H1A 0.465(2) 0.269(3) 0.011(4) 0.098(9) Uiso d . 1 . .
H H1B 0.544(3) 0.295(3) 0.121(3) 0.105(11) Uiso d . 1 . .
H H1C 0.476(3) 0.254(4) 0.149(4) 0.121(14) Uiso d . 1 . .
H H1D 0.504(3) 0.159(5) 0.101(5) 0.171(18) Uiso d . 1 . .
O O1 0.23556(9) 0.01628(12) 0.15060(12) 0.0481(3) Uani d . 1 . .
O O2 0.34894(9) -0.06271(12) 0.34951(12) 0.0494(3) Uani d . 1 . .
P P1 0.34298(3) 0.03059(4) 0.22883(4) 0.04401(13) Uani d . 1 . .
S S1 0.36910(4) 0.20511(5) 0.29114(5) 0.05616(15) Uani d . 1 . .
S S2 0.42263(4) -0.04177(5) 0.12986(5) 0.05971(16) Uani d . 1 . .

loop_
_atom_site_aniso_label
_atom_site_aniso_U_11
_atom_site_aniso_U_22
_atom_site_aniso_U_33
_atom_site_aniso_U_12
_atom_site_aniso_U_13
_atom_site_aniso_U_23
C1 0.0449(9) 0.0486(9) 0.0450(9) -0.0002(7) 0.0135(7) 0.0058(7)
C2 0.0823(16) 0.0540(11) 0.0474(10) 0.0015(10) 0.0089(10) -0.0039(8)
C3 0.0921(18) 0.0815(16) 0.0471(11) 0.0026(13) 0.0034(11) 0.0007(10)
C4 0.0549(12) 0.0821(15) 0.0635(13) 0.0041(11) 0.0051(10) 0.0161(11)
C5 0.0736(16) 0.0617(14) 0.0964(18) 0.0177(12) 0.0019(14) 0.0041(13)
C6 0.0670(14) 0.0681(14) 0.0679(13) 0.0149(11) 0.0014(11) -0.0169(11)
C7 0.0481(10) 0.0476(9) 0.0422(8) 0.0012(7) 0.0149(7) 0.0024(7)
C8 0.0784(16) 0.0992(18) 0.0583(12) -0.0373(14) 0.0310(12) -0.0177(12)
C9 0.0894(18) 0.0996(19) 0.0742(15) -0.0315(15) 0.0453(14) -0.0106(14)
C10 0.133(2) 0.0603(13) 0.0763(15) 0.0193(14) 0.0674(17) 0.0188(11)
C11 0.0900(19) 0.114(2) 0.0409(10) 0.0194(16) 0.0160(11) -0.0020(12)
C12 0.0671(14) 0.1016(19) 0.0454(10) 0.0066(13) 0.0080(10) 0.0033(11)
N1 0.0659(12) 0.0646(12) 0.0563(11) -0.0171(10) 0.0142(10) 0.0031(9)
O1 0.0458(7) 0.0536(7) 0.0436(6) -0.0032(5) 0.0114(5) 0.0062(5)
O2 0.0517(7) 0.0526(7) 0.0470(6) 0.0072(6) 0.0192(6) 0.0097(5)
P1 0.0446(3) 0.0460(3) 0.0417(2) -0.00129(18) 0.01313(19) 0.00304(17)
S1 0.0638(3) 0.0495(3) 0.0518(3) -0.0074(2) 0.0119(2) -0.0020(2)
S2 0.0618(3) 0.0624(3) 0.0629(3) 0.0022(2) 0.0308(3) -0.0016(2)

loop_
_atom_type_symbol
_atom_type_description
_atom_type_scat_dispersion_real
_atom_type_scat_dispersion_imag
_atom_type_scat_source
C C 0.0033 0.0016 'International Tables Vol C Tables 4.2.6.8 and 6.1.1.4'
H H 0.0000 0.0000 'International Tables Vol C Tables 4.2.6.8 and 6.1.1.4'
N N 0.0061 0.0033 'International Tables Vol C Tables 4.2.6.8 and 6.1.1.4'
O O 0.0106 0.0060 'International Tables Vol C Tables 4.2.6.8 and 6.1.1.4'
P P 0.1023 0.0942 'International Tables Vol C Tables 4.2.6.8 and 6.1.1.4'
S S 0.1246 0.1234 'International Tables Vol C Tables 4.2.6.8 and 6.1.1.4'

loop_
_exptl_crystal_face_index_h
_exptl_crystal_face_index_k
_exptl_crystal_face_index_l
_exptl_crystal_face_perp_dist
1 0 0 0.0850
-1 0 0 0.0830
-2 5 4 0.1920
0 1 0 0.2600
1 2 -2 0.3190
1 -2 -2 0.2040
-3 -4 6 0.2520
1 -8 -2 0.2880
1 0 -2 0.3420
3 -2 -2 0.1500
-4 1 4 0.2470
5 1 -3 0.2580
5 -4 2 0.2570
-4 3 -1 0.2450
5 2 -3 0.2620
8 2 1 0.1050
6 3 1 0.1450
5 4 -2 0.2720
3 1 7 0.2510
3 5 1 0.2000
-1 10 -3 0.2890
-1 -8 4 0.2990
-5 -1 3 0.2220
-2 1 0 0.1960

loop_
_geom_angle_atom_site_label_1
_geom_angle_atom_site_label_2
_geom_angle_atom_site_label_3
_geom_angle
O1 C1 C2 107.60(15)
O1 C1 C6 110.07(16)
C2 C1 C6 110.53(18)
O1 C1 H1 109.5
C2 C1 H1 109.5
C6 C1 H1 109.5
C1 C2 C3 111.33(19)
C1 C2 H2A 109.4
C3 C2 H2A 109.4
C1 C2 H2B 109.4
C3 C2 H2B 109.4
H2A C2 H2B 108.0
C4 C3 C2 111.94(19)
C4 C3 H3A 109.2
C2 C3 H3A 109.2
C4 C3 H3B 109.2
C2 C3 H3B 109.2
H3A C3 H3B 107.9
C5 C4 C3 111.9(2)
C5 C4 H4A 109.2
C3 C4 H4A 109.2
C5 C4 H4B 109.2
C3 C4 H4B 109.2
H4A C4 H4B 107.9
C4 C5 C6 111.4(2)
C4 C5 H5A 109.3
C6 C5 H5A 109.3
C4 C5 H5B 109.3
C6 C5 H5B 109.3
H5A C5 H5B 108.0
C1 C6 C5 110.4(2)
C1 C6 H6A 109.6
C5 C6 H6A 109.6
C1 C6 H6B 109.6
C5 C6 H6B 109.6
H6A C6 H6B 108.1
O2 C7 C12 108.19(16)
O2 C7 C8 108.09(15)
C12 C7 C8 111.91(19)
O2 C7 H7 109.5
C12 C7 H7 109.5
C8 C7 H7 109.5
C7 C8 C9 110.60(19)
C7 C8 H8A 109.5
C9 C8 H8A 109.5
C7 C8 H8B 109.5
C9 C8 H8B 109.5
H8A C8 H8B 108.1
C10 C9 C8 110.9(2)
C10 C9 H9A 109.5
C8 C9 H9A 109.5
C10 C9 H9B 109.5
C8 C9 H9B 109.5
H9A C9 H9B 108.0
C9 C10 C11 110.8(2)
C9 C10 H10A 109.5
C11 C10 H10A 109.5
C9 C10 H10B 109.5
C11 C10 H10B 109.5
H10A C10 H10B 108.1
C10 C11 C12 110.7(2)
C10 C11 H11A 109.5
C12 C11 H11A 109.5
C10 C11 H11B 109.5
C12 C11 H11B 109.5
H11A C11 H11B 108.1
C7 C12 C11 109.5(2)
C7 C12 H12A 109.8
C11 C12 H12A 109.8
C7 C12 H12B 109.8
C11 C12 H12B 109.8
H12A C12 H12B 108.2
H1A N1 H1B 109(3)
H1A N1 H1C 108(3)
H1B N1 H1C 100(3)
H1A N1 H1D 108(3)
H1B N1 H1D 133(4)
H1C N1 H1D 95(3)
C1 O1 P1 121.26(11)
C7 O2 P1 121.82(11)
O1 P1 O2 99.31(7)
O1 P1 S2 112.00(5)
O2 P1 S2 106.01(5)
O1 P1 S1 109.55(6)
O2 P1 S1 111.50(6)
S2 P1 S1 117.00(3)

loop_
_geom_bond_atom_site_label_1
_geom_bond_atom_site_label_2
_geom_bond_site_symmetry_2
_geom_bond_distance
_geom_bond_publ_flag
C1 O1 . 1.453(2) ?
C1 C2 . 1.500(3) ?
C1 C6 . 1.507(3) ?
C1 H1 . 0.9800 ?
C2 C3 . 1.530(3) ?
C2 H2A . 0.9700 ?
C2 H2B . 0.9700 ?
C3 C4 . 1.499(4) ?
C3 H3A . 0.9700 ?
C3 H3B . 0.9700 ?
C4 C5 . 1.492(4) ?
C4 H4A . 0.9700 ?
C4 H4B . 0.9700 ?
C5 C6 . 1.524(4) ?
C5 H5A . 0.9700 ?
C5 H5B . 0.9700 ?
C6 H6A . 0.9700 ?
C6 H6B . 0.9700 ?
C7 O2 . 1.467(2) ?
C7 C12 . 1.496(3) ?
C7 C8 . 1.497(3) ?
C7 H7 . 0.9800 ?
C8 C9 . 1.522(3) ?
C8 H8A . 0.9700 ?
C8 H8B . 0.9700 ?
C9 C10 . 1.478(4) ?
C9 H9A . 0.9700 ?
C9 H9B . 0.9700 ?
C10 C11 . 1.516(4) ?
C10 H10A . 0.9700 ?
C10 H10B . 0.9700 ?
C11 C12 . 1.534(3) ?
C11 H11A . 0.9700 ?
C11 H11B . 0.9700 ?
C12 H12A . 0.9700 ?
C12 H12B . 0.9700 ?
N1 H1A . 0.96(4) ?
N1 H1B . 0.80(4) ?
N1 H1C . 0.80(5) ?
N1 H1D . 0.91(6) ?
O1 P1 . 1.5935(13) ?
O2 P1 . 1.5974(12) ?
P1 S2 . 1.9657(7) ?
P1 S1 . 1.9795(7) ?

loop_
_geom_hbond_atom_site_label_D
_geom_hbond_atom_site_label_H
_geom_hbond_atom_site_label_A
_geom_hbond_site_symmetry_A
_geom_hbond_distance_DH
_geom_hbond_distance_HA
_geom_hbond_distance_DA
_geom_hbond_angle_DHA
N1 H1A S1 4_565 0.96(4) 2.36(4) 3.305(2) 171(3)
N1 H1B O2 2_655 0.80(4) 2.17(4) 2.957(3) 169(3)
N1 H1C S1 . 0.80(5) 2.56(5) 3.318(3) 159(4)
N1 H1D S2 . 0.91(6) 2.54(6) 3.354(2) 149(4)

loop_
_geom_torsion_atom_site_label_1
_geom_torsion_atom_site_label_2
_geom_torsion_atom_site_label_3
_geom_torsion_atom_site_label_4
_geom_torsion
O1 C1 C2 C3 176.32(19)
C6 C1 C2 C3 56.1(3)
C1 C2 C3 C4 -53.5(3)
C2 C3 C4 C5 52.6(3)
C3 C4 C5 C6 -54.6(3)
O1 C1 C6 C5 -176.54(19)
C2 C1 C6 C5 -57.8(3)
C4 C5 C6 C1 57.1(3)
O2 C7 C8 C9 175.8(2)
C12 C7 C8 C9 56.8(3)
C7 C8 C9 C10 -56.6(3)
C8 C9 C10 C11 57.1(3)
C9 C10 C11 C12 -57.3(3)
O2 C7 C12 C11 -175.5(2)
C8 C7 C12 C11 -56.5(3)
C10 C11 C12 C7 56.1(3)
C2 C1 O1 P1 134.98(15)
C6 C1 O1 P1 -104.52(17)
C12 C7 O2 P1 -132.44(17)
C8 C7 O2 P1 106.18(18)
C1 O1 P1 O2 179.15(13)
C1 O1 P1 S2 -69.28(13)
C1 O1 P1 S1 62.26(13)
C7 O2 P1 O1 -60.22(14)
C7 O2 P1 S2 -176.45(12)
C7 O2 P1 S1 55.19(14)

loop_
_cod_related_entry_id
_cod_related_entry_database
_cod_related_entry_code
1 ChemSpider 30652407
